data_7132162
loop_
_publ_author_name
'Xiong, Shenglun'
'Zhang, Yi'
'Jiang, Yunqi'
'Wang, Fei'
'Zhou, Wei'
'Li, Aimin'
'Zhang, Qinpeng'
'Wang, Qiuan'
'He, Qing'

_publ_section_title
;
 Photo--Controllable Binding and Release of HP2O73-- Using an Azobenzene
 based Smart Macrocycle
;
_journal_name_full 'Chemical Communications'
_journal_paper_doi 10.1039/D3CC03608A
_journal_year 2023
_chemical_absolute_configuration unk
_chemical_formula_moiety '0.308(C28 H32 N6 O2), 0.308(C3 H7 N O)'
_chemical_formula_sum 'C9.538 H12 N2.154 O0.923'
_chemical_formula_weight 172.208
_chemical_name_systematic 1-trans
_space_group_crystal_system orthorhombic
_space_group_IT_number 19
_space_group_name_Hall 'P 2ac 2ab'
_space_group_name_H-M_alt 'P 21 21 21'
_symmetry_Int_Tables_number 19
_atom_sites_solution_primary dual
_audit_creation_date 2023-09-07
_audit_creation_method
;
Olex2 1.5
(compiled 2023.08.17 svn.r577a77a9 for OlexSys, GUI svn.r6817)
;
_audit_update_record
;
2023-09-07 deposited with the CCDC.	2023-09-25 downloaded from the CCDC.
;
_cell_angle_alpha 90
_cell_angle_beta 90
_cell_angle_gamma 90
_cell_formula_units_Z 13
_cell_length_a 12.2849(2)
_cell_length_b 14.4216(2)
_cell_length_c 16.5790(2)
_cell_measurement_reflns_used 11867
_cell_measurement_temperature 100.00(10)
_cell_measurement_theta_max 75.2050
_cell_measurement_theta_min 4.0490
_cell_volume 2937.27(7)
_computing_cell_refinement 'CrysAlisPro 1.171.41.123a (Rigaku OD, 2022)'
_computing_data_collection 'CrysAlisPro 1.171.41.123a (Rigaku OD, 2022)'
_computing_data_reduction 'CrysAlisPro 1.171.41.123a (Rigaku OD, 2022)'
_computing_molecular_graphics 'Olex2 1.5 (Dolomanov et al., 2009)'
_computing_publication_material 'Olex2 1.5 (Dolomanov et al., 2009)'
_computing_structure_refinement 'olex2.refine 1.5 (Bourhis et al., 2015)'
_computing_structure_solution 'SHELXT 2018/2 (Sheldrick, 2018)'
_diffrn_ambient_environment N~2~
_diffrn_ambient_temperature 100.00(10)
_diffrn_detector 'Hybrid Pixel Array Detector'
_diffrn_detector_area_resol_mean 10.0000
_diffrn_detector_type HyPix
_diffrn_measured_fraction_theta_full 1.0000
_diffrn_measured_fraction_theta_max 0.9947
_diffrn_measurement_details
;
List of Runs (angles in degrees, time in seconds):

  # Type    Start    End  Width  t~exp~   \w     \q     \k     \f   Frames
#--------------------------------------------------------------------------
  1  \w     79.00 104.00   0.50    0.30    --  111.82  77.00 -30.00   50
  2  \w     80.00 165.00   0.50    0.30    --  111.82  30.00-120.00  170
  3  \w    143.00 169.00   0.50    0.30    --  111.82  77.00 -30.00   52
  4  \w    121.00 173.00   0.50    0.30    --  111.82  30.00  30.00  104
  5  \w     97.00 172.00   0.50    0.30    --  111.82  40.00 110.00  150
  6  \w    115.00 141.00   0.50    0.30    --  111.82  82.00 -73.00   52
  7  \w    -16.00  36.00   0.50    0.08    --   39.45 -40.00 -43.00  104
  8  \w    -30.00  18.00   0.50    0.08    --   39.45 -19.00  60.00   96
  9  \w     41.00 103.00   0.50    0.30    --  111.82 -77.00  60.00  124
 10  \w     41.00  68.00   0.50    0.30    --  111.82 -61.00 -30.00   54
 11  \w     41.00  99.00   0.50    0.30    --  111.82 -77.00 -90.00  116
 12  \w     47.00 103.00   0.50    0.30    --  111.82 -77.00-180.00  112
 13  \w     38.00  86.00   0.50    0.30    --  111.82 -77.00-120.00   96
 14  \w     38.00  68.00   0.50    0.30    --  111.82 -61.00 -90.00   60
 15  \w     43.00  68.00   0.50    0.30    --  111.82 -61.00 -60.00   50
 16  \w     38.00  67.00   0.50    0.30    --  111.82 -61.00  90.00   58
 17  \w     40.00  67.00   0.50    0.30    --  111.82 -61.00  60.00   54
 18  \w     72.00 101.00   0.50    0.30    --  111.82-149.00 -70.00   58
 19  \w     64.00  97.00   0.50    0.30    --  111.82-111.00 -60.00   66
 20  \w     36.00  74.00   0.50    0.30    --  111.82-123.00  92.00   76
 21  \w   -119.00 -93.00   0.50    0.30    --  -52.00 -94.00  90.00   52
 22  \w   -114.00 -83.00   0.50    0.30    --  -52.00-123.00  92.00   62
 23  \w   -126.00 -71.00   0.50    0.30    --  -52.00-149.00 -70.00  110
 24  \w     -8.00  23.00   0.50    0.30    --  -52.00  15.00 -90.00   62
 25  \w    -75.00  30.00   0.50    0.08    --  -39.45  82.00 -73.00  210
 26  \w    104.00 129.00   0.50    0.30    --  111.82  40.00 110.00   50
 27  \w     38.00  63.00   0.50    0.30    --  111.82 -61.00   0.00   50
 28  \w     38.00  63.00   0.50    0.30    --  111.82 -61.00-150.00   50
 29  \w     -6.00  20.00   0.50    0.08    --   39.45 -82.00 164.00   52
 30  \w     85.00 111.00   0.50    0.30    --  111.82 111.00 -90.00   52
 31  \w     -5.00  20.00   0.50    0.08    --   39.45 -82.00 164.00   50
 32  \w    -44.00 -19.00   0.50    0.08    --  -39.45  82.00 -73.00   50
;
_diffrn_measurement_device 'four-circle diffractometer'
_diffrn_measurement_device_type 'ROD, Synergy Custom DW system, HyPix'
_diffrn_measurement_method '\w scans'
_diffrn_orient_matrix_type 'CrysAlisPro convention (1999,Acta A55,543-557)'
_diffrn_orient_matrix_UB_11 0.0764139000
_diffrn_orient_matrix_UB_12 0.0447433000
_diffrn_orient_matrix_UB_13 -0.0625761000
_diffrn_orient_matrix_UB_21 0.0778760000
_diffrn_orient_matrix_UB_22 0.0296461000
_diffrn_orient_matrix_UB_23 0.0681092000
_diffrn_orient_matrix_UB_31 0.0619226000
_diffrn_orient_matrix_UB_32 -0.0923738000
_diffrn_orient_matrix_UB_33 -0.0084464000
_diffrn_radiation_monochromator mirror
_diffrn_radiation_probe x-ray
_diffrn_radiation_type 'Cu K\a'
_diffrn_radiation_wavelength 1.54184
_diffrn_reflns_av_R_equivalents 0.0373
_diffrn_reflns_av_unetI/netI 0.0356
_diffrn_reflns_Laue_measured_fraction_full 1.0000
_diffrn_reflns_Laue_measured_fraction_max 0.9947
_diffrn_reflns_limit_h_max 15
_diffrn_reflns_limit_h_min -14
_diffrn_reflns_limit_k_max 15
_diffrn_reflns_limit_k_min -18
_diffrn_reflns_limit_l_max 20
_diffrn_reflns_limit_l_min -20
_diffrn_reflns_number 19146
_diffrn_reflns_point_group_measured_fraction_full 1.0000
_diffrn_reflns_point_group_measured_fraction_max 0.9836
_diffrn_reflns_theta_full 67.6840
_diffrn_reflns_theta_max 75.71
_diffrn_reflns_theta_min 4.06
_diffrn_source 'Rotating-anode X-ray tube'
_diffrn_source_type 'Rigaku (Cu) X-ray Source'
_exptl_absorpt_coefficient_mu 0.652
_exptl_absorpt_correction_T_max 1.00000
_exptl_absorpt_correction_T_min 0.67177
_exptl_absorpt_correction_type multi-scan
_exptl_absorpt_process_details
;
CrysAlisPro 1.171.41.123a (Rigaku Oxford Diffraction, 2022)
Empirical absorption correction using spherical harmonics,
implemented in SCALE3 ABSPACK scaling algorithm.
;
_exptl_crystal_colour 'clear light red'
_exptl_crystal_colour_lustre clear
_exptl_crystal_colour_modifier light
_exptl_crystal_colour_primary red
_exptl_crystal_density_diffrn 1.266
_exptl_crystal_description block
_exptl_crystal_F_000 1186.851
_exptl_crystal_size_max 0.19
_exptl_crystal_size_mid 0.05
_exptl_crystal_size_min 0.02
_refine_diff_density_max 0.3418
_refine_diff_density_min -0.3529
_refine_diff_density_rms 0.0397
_refine_ls_abs_structure_details 'Hooft, R.W.W., Straver, L.H., Spek, A.L. (2010). J. Appl. Cryst., 43, 665-668.'
_refine_ls_abs_structure_Flack -0.13(10)
_refine_ls_d_res_high 0.7955
_refine_ls_d_res_low 10.8810
_refine_ls_goodness_of_fit_ref 1.0494
_refine_ls_hydrogen_treatment mixed
_refine_ls_matrix_type full
_refine_ls_number_constraints 58
_refine_ls_number_parameters 388
_refine_ls_number_reflns 6009
_refine_ls_number_restraints 0
_refine_ls_restrained_S_all 1.0494
_refine_ls_R_factor_all 0.0397
_refine_ls_R_factor_gt 0.0370
_refine_ls_shift/su_max -0.0004
_refine_ls_shift/su_mean 0.0000
_refine_ls_structure_factor_coef Fsqd
_refine_ls_weighting_details 'w=1/[\s^2^(Fo^2^)+(0.0499P)^2^+0.4818P] where P=(Fo^2^+2Fc^2^)/3'
_refine_ls_weighting_scheme calc
_refine_ls_wR_factor_gt 0.0943
_refine_ls_wR_factor_ref 0.0963
_reflns_Friedel_coverage 0.969
_reflns_limit_h_max 15
_reflns_limit_h_min -15
_reflns_limit_k_max 18
_reflns_limit_k_min -17
_reflns_limit_l_max 20
_reflns_limit_l_min -20
_reflns_number_gt 5628
_reflns_number_total 6009
_reflns_threshold_expression I>=2u(I)
_cod_data_source_file d3cc03608a2.cif
_cod_data_source_block 3045-X4-100K_autored
_cod_original_sg_symbol_Hall ' P 2ac 2ab'
_cod_database_code 7132162
_olex2_refinement_description
;
1. Fixed Uiso
 At 1.2 times of:
  All C(H) groups, All C(H,H) groups, All N(H) groups
 At 1.5 times of:
  All C(H,H,H) groups
2.a Secondary CH2 refined with riding coordinates:
 C010(H01a,H01b), C013(H01c,H01d)
2.b Aromatic/amide H refined with riding coordinates:
 N005(H005), C00C(H00C), C00G(H00G), C00I(H00I), C00L(H00L), C00M(H00M),
 C00O(H00O), C00U(H00U), C00V(H00V), C00W(H00W), C00X(H00X), C00Z(H00Z),
 C011(H011), C012(H012)
2.c Idealised Me refined as rotating group:
 C00N(H00a,H00b,H00d), C00S(H00e,H00f,H00h), C00T(H00j,H00k,H00n), C00Y(H00p,
 H00q,H00r), C014(H01e,H01f,H01g), C015(H01h,H01i,H01j)
;
_olex2_submission_special_instructions 'No special instructions were received'
_oxdiff_exptl_absorpt_empirical_details
;
Empirical correction (ABSPACK) includes:
- Absorption correction using spherical harmonics
- Frame scaling
;
_oxdiff_exptl_absorpt_empirical_full_max 1.456
_oxdiff_exptl_absorpt_empirical_full_min 0.639

loop_
_space_group_symop_id
_space_group_symop_operation_xyz
1 x,y,z
2 x+1/2,-y+1/2,-z
3 -x,y+1/2,-z+1/2
4 -x+1/2,-y,z+1/2

loop_
_atom_site_label
_atom_site_type_symbol
_atom_site_fract_x
_atom_site_fract_y
_atom_site_fract_z
_atom_site_U_iso_or_equiv
_atom_site_adp_type
_atom_site_occupancy
_atom_site_refinement_flags_posn
O001 O 0.60356(10) 0.55825(8) 0.46082(7) 0.0321(3) Uani 1.000000 .
O002 O 0.25901(10) 1.02509(9) 0.29441(7) 0.0346(3) Uani 1.000000 .
N003 N 0.69476(11) 0.61649(9) 0.35254(8) 0.0270(3) Uani 1.000000 .
N004 N 0.28841(11) 0.98809(9) 0.42667(9) 0.0266(3) Uani 1.000000 .
N005 N 0.11886(11) 1.03409(10) 0.38415(9) 0.0299(3) Uani 1.000000 .
H005 H 0.10124(11) 1.05881(10) 0.43089(9) 0.0359(3) Uiso 1.000000 R
N006 N 0.63656(12) 0.46465(10) 0.35331(9) 0.0312(3) Uani 1.000000 .
O007 O 0.37703(13) 0.22222(11) 0.50664(11) 0.0568(4) Uani 1.000000 .
N008 N 0.16645(12) 0.59916(11) 0.35980(10) 0.0370(3) Uani 1.000000 .
N009 N 0.20656(13) 0.27196(11) 0.47496(11) 0.0390(3) Uani 1.000000 .
N00A N 0.14726(12) 0.63436(11) 0.29218(10) 0.0370(3) Uani 1.000000 .
C00B C 0.64212(13) 0.54800(11) 0.39214(10) 0.0271(3) Uani 1.000000 .
C00C C 0.53739(13) 0.83505(11) 0.40237(10) 0.0255(3) Uani 1.000000 .
H00C H 0.58877(13) 0.86776(11) 0.43437(10) 0.0306(4) Uiso 1.000000 R
C00D C 0.56869(12) 0.75125(10) 0.36725(9) 0.0248(3) Uani 1.000000 .
C00E C 0.22586(13) 1.01538(10) 0.36443(10) 0.0283(3) Uani 1.000000 .
C00F C 0.43322(13) 0.87287(11) 0.39232(10) 0.0250(3) Uani 1.000000 .
C00G C 0.49228(13) 0.70439(11) 0.32036(10) 0.0271(3) Uani 1.000000 .
H00G H 0.51141(13) 0.64740(11) 0.29535(10) 0.0325(4) Uiso 1.000000 R
C00H C 0.68709(13) 0.71598(11) 0.37283(10) 0.0260(3) Uani 1.000000 .
C00I C 0.35851(13) 0.82377(11) 0.34591(10) 0.0262(3) Uani 1.000000 .
H00I H 0.28687(13) 0.84716(11) 0.33871(10) 0.0314(4) Uiso 1.000000 R
C00J C 0.08794(14) 0.71982(13) 0.29760(12) 0.0356(4) Uani 1.000000 .
C00K C 0.44282(15) 0.43055(11) 0.37466(11) 0.0341(4) Uani 1.000000 .
C00L C 0.01809(14) 0.84777(13) 0.37419(11) 0.0335(4) Uani 1.000000 .
H00L H -0.01224(14) 0.87165(13) 0.42264(11) 0.0402(4) Uiso 1.000000 R
C00M C 0.38873(13) 0.74025(11) 0.30995(10) 0.0277(3) Uani 1.000000 .
H00M H 0.33751(13) 0.70748(11) 0.27785(10) 0.0332(4) Uiso 1.000000 R
C00N C 0.43879(13) 0.97663(11) 0.51666(11) 0.0307(3) Uani 1.000000 .
H00a H 0.4235(10) 1.0394(3) 0.5363(2) 0.0460(5) Uiso 1.000000 GR
H00b H 0.3969(8) 0.9316(7) 0.54829(16) 0.0460(5) Uiso 1.000000 GR
H00d H 0.5167(3) 0.9635(9) 0.52233(15) 0.0460(5) Uiso 1.000000 GR
C00O C 0.39628(16) 0.44594(12) 0.29852(11) 0.0359(4) Uani 1.000000 .
H00O H 0.43093(16) 0.42161(12) 0.25187(11) 0.0431(4) Uiso 1.000000 R
C00P C 0.24924(15) 0.52985(12) 0.35912(12) 0.0359(4) Uani 1.000000 .
C00Q C 0.03541(14) 0.90734(13) 0.30910(11) 0.0346(4) Uani 1.000000 .
C00R C 0.40628(12) 0.96935(11) 0.42756(10) 0.0274(3) Uani 1.000000 .
C00S C 0.75273(13) 0.76574(11) 0.30717(11) 0.0304(3) Uani 1.000000 .
H00e H 0.8271(4) 0.7413(7) 0.3062(6) 0.0456(5) Uiso 1.000000 GR
H00f H 0.7183(7) 0.7554(8) 0.25460(15) 0.0456(5) Uiso 1.000000 GR
H00h H 0.7547(10) 0.83236(17) 0.3187(5) 0.0456(5) Uiso 1.000000 GR
C00T C 0.73905(14) 0.73466(11) 0.45545(10) 0.0300(3) Uani 1.000000 .
H00j H 0.6971(7) 0.7028(8) 0.49744(14) 0.0450(5) Uiso 1.000000 GR
H00k H 0.8141(4) 0.7116(8) 0.4556(3) 0.0450(5) Uiso 1.000000 GR
H00n H 0.7391(10) 0.80150(14) 0.4661(4) 0.0450(5) Uiso 1.000000 GR
C00U C 0.30118(16) 0.49574(12) 0.29026(12) 0.0369(4) Uani 1.000000 .
H00U H 0.27125(16) 0.50676(12) 0.23831(12) 0.0443(5) Uiso 1.000000 R
C00V C 0.04424(13) 0.75466(13) 0.36953(11) 0.0344(4) Uani 1.000000 .
H00V H 0.03275(13) 0.71492(13) 0.41443(11) 0.0413(4) Uiso 1.000000 R
C00W C 0.38621(16) 0.45777(12) 0.44237(11) 0.0365(4) Uani 1.000000 .
H00W H 0.41340(16) 0.44270(12) 0.49438(11) 0.0437(5) Uiso 1.000000 R
C00X C 0.30108(16) 0.23090(13) 0.45929(13) 0.0409(4) Uani 1.000000 .
H00X H 0.31063(16) 0.20605(13) 0.40670(13) 0.0491(5) Uiso 1.000000 R
C00Y C 0.46876(14) 1.04312(11) 0.37980(12) 0.0336(4) Uani 1.000000 .
H00p H 0.4476(9) 1.0400(7) 0.32286(19) 0.0503(6) Uiso 1.000000 GR
H00q H 0.4515(9) 1.10471(14) 0.4012(6) 0.0503(6) Uiso 1.000000 GR
H00r H 0.54713(14) 1.0318(6) 0.3847(7) 0.0503(6) Uiso 1.000000 GR
C00Z C 0.09393(15) 0.77597(16) 0.22987(11) 0.0413(4) Uani 1.000000 .
H00Z H 0.11541(15) 0.75051(16) 0.17948(11) 0.0496(5) Uiso 1.000000 R
C010 C 0.55804(16) 0.39449(11) 0.38052(11) 0.0351(4) Uani 1.000000 .
H01a H 0.56546(16) 0.33808(11) 0.34694(11) 0.0421(4) Uiso 1.000000 R
H01b H 0.57403(16) 0.37735(11) 0.43712(11) 0.0421(4) Uiso 1.000000 R
C011 C 0.06845(16) 0.86952(16) 0.23589(11) 0.0407(4) Uani 1.000000 .
H011 H 0.07362(16) 0.90806(16) 0.18958(11) 0.0488(5) Uiso 1.000000 R
C012 C 0.28928(16) 0.50727(12) 0.43501(12) 0.0382(4) Uani 1.000000 .
H012 H 0.25052(16) 0.52561(12) 0.48196(12) 0.0458(5) Uiso 1.000000 R
C013 C 0.03548(15) 1.01084(14) 0.32352(11) 0.0361(4) Uani 1.000000 .
H01c H -0.03706(15) 1.03085(14) 0.34285(11) 0.0433(5) Uiso 1.000000 R
H01d H 0.05123(15) 1.04377(14) 0.27244(11) 0.0433(5) Uiso 1.000000 R
C014 C 0.12458(16) 0.28455(15) 0.41288(15) 0.0467(5) Uani 1.000000 .
H01e H 0.1239(10) 0.3495(3) 0.3955(8) 0.0700(7) Uiso 1.000000 GR
H01f H 0.1415(8) 0.2447(9) 0.3667(5) 0.0700(7) Uiso 1.000000 GR
H01g H 0.0529(3) 0.2680(12) 0.4345(4) 0.0700(7) Uiso 1.000000 GR
C015 C 0.1880(2) 0.31388(18) 0.55247(16) 0.0598(6) Uani 1.000000 .
H01h H 0.2317(13) 0.2820(9) 0.5933(3) 0.0897(9) Uiso 1.000000 GR
H01i H 0.2089(15) 0.3794(4) 0.5504(4) 0.0897(9) Uiso 1.000000 GR
H01j H 0.1107(4) 0.3088(12) 0.5664(6) 0.0897(9) Uiso 1.000000 GR
H003 H 0.7149(17) 0.6025(14) 0.3022(13) 0.029(5) Uiso 1.000000 .
H006 H 0.6540(17) 0.4643(15) 0.3020(15) 0.036(5) Uiso 1.000000 .
H004 H 0.2536(17) 0.9741(15) 0.4704(14) 0.035(5) Uiso 1.000000 .

loop_
_atom_site_aniso_label
_atom_site_aniso_U_11
_atom_site_aniso_U_22
_atom_site_aniso_U_33
_atom_site_aniso_U_12
_atom_site_aniso_U_13
_atom_site_aniso_U_23
O001 0.0405(6) 0.0293(6) 0.0265(5) -0.0003(5) 0.0010(5) -0.0017(5)
O002 0.0357(6) 0.0357(6) 0.0323(6) 0.0047(5) 0.0059(5) 0.0110(5)
N003 0.0306(6) 0.0232(6) 0.0273(7) 0.0023(5) 0.0018(6) -0.0029(5)
N004 0.0250(6) 0.0248(6) 0.0299(7) 0.0022(5) 0.0034(5) 0.0040(5)
N005 0.0279(6) 0.0297(7) 0.0321(7) 0.0052(6) 0.0000(6) 0.0009(6)
N006 0.0392(7) 0.0237(6) 0.0307(7) 0.0006(6) 0.0015(6) -0.0024(6)
O007 0.0479(8) 0.0440(8) 0.0785(11) 0.0132(7) -0.0209(8) -0.0115(8)
N008 0.0326(7) 0.0347(8) 0.0436(9) -0.0094(6) 0.0039(6) -0.0054(7)
N009 0.0352(8) 0.0325(7) 0.0492(9) 0.0042(7) 0.0024(7) 0.0003(7)
N00A 0.0293(7) 0.0409(8) 0.0408(8) -0.0086(6) -0.0027(6) -0.0095(7)
C00B 0.0282(7) 0.0254(7) 0.0277(7) 0.0047(6) -0.0052(6) -0.0002(6)
C00C 0.0262(7) 0.0217(7) 0.0285(7) -0.0007(6) -0.0006(6) -0.0003(6)
C00D 0.0270(7) 0.0221(7) 0.0253(7) -0.0009(6) -0.0011(6) 0.0022(6)
C00E 0.0310(8) 0.0201(7) 0.0337(8) 0.0021(6) 0.0006(6) 0.0039(6)
C00F 0.0257(7) 0.0207(7) 0.0286(7) -0.0002(6) 0.0024(6) 0.0033(6)
C00G 0.0320(8) 0.0216(7) 0.0277(8) -0.0009(6) -0.0002(6) -0.0026(6)
C00H 0.0267(7) 0.0212(7) 0.0301(8) 0.0023(6) -0.0011(6) -0.0022(6)
C00I 0.0239(7) 0.0237(7) 0.0309(8) -0.0000(6) 0.0006(6) 0.0035(6)
C00J 0.0252(8) 0.0401(9) 0.0415(9) -0.0050(7) -0.0069(7) -0.0101(8)
C00K 0.0441(9) 0.0202(7) 0.0380(9) -0.0090(7) 0.0048(8) -0.0037(6)
C00L 0.0260(8) 0.0400(9) 0.0345(9) -0.0032(7) -0.0007(7) -0.0059(7)
C00M 0.0271(7) 0.0249(7) 0.0311(8) -0.0042(6) -0.0042(6) 0.0006(6)
C00N 0.0284(7) 0.0245(7) 0.0391(9) 0.0030(6) -0.0038(7) -0.0062(7)
C00O 0.0457(9) 0.0266(8) 0.0355(8) -0.0073(8) 0.0058(8) -0.0073(7)
C00P 0.0360(8) 0.0271(8) 0.0446(10) -0.0096(7) 0.0056(8) -0.0033(7)
C00Q 0.0248(8) 0.0441(10) 0.0348(9) -0.0006(7) -0.0080(7) -0.0005(8)
C00R 0.0240(7) 0.0216(7) 0.0364(8) 0.0003(6) 0.0006(6) 0.0002(6)
C00S 0.0285(8) 0.0270(8) 0.0357(8) -0.0005(6) -0.0014(7) -0.0006(7)
C00T 0.0312(8) 0.0257(7) 0.0332(8) 0.0055(6) -0.0051(7) -0.0047(6)
C00U 0.0398(9) 0.0322(8) 0.0389(9) -0.0085(8) -0.0002(8) -0.0062(7)
C00V 0.0260(8) 0.0378(9) 0.0393(9) -0.0090(7) -0.0023(7) -0.0023(8)
C00W 0.0457(9) 0.0274(8) 0.0363(9) -0.0081(7) 0.0034(8) -0.0014(7)
C00X 0.0375(9) 0.0297(8) 0.0557(11) 0.0070(8) -0.0035(9) -0.0069(8)
C00Y 0.0291(8) 0.0212(7) 0.0503(10) 0.0008(6) 0.0060(7) 0.0006(7)
C00Z 0.0332(9) 0.0579(12) 0.0329(9) 0.0004(9) -0.0058(7) -0.0100(8)
C010 0.0470(10) 0.0215(7) 0.0368(9) -0.0013(7) 0.0038(8) -0.0025(7)
C011 0.0370(9) 0.0533(11) 0.0318(9) 0.0025(9) -0.0067(7) 0.0017(8)
C012 0.0423(10) 0.0305(8) 0.0418(10) -0.0086(8) 0.0105(8) -0.0048(7)
C013 0.0310(8) 0.0440(10) 0.0333(8) 0.0050(8) -0.0035(7) 0.0073(7)
C014 0.0330(9) 0.0402(10) 0.0669(14) 0.0025(8) -0.0014(9) 0.0113(10)
C015 0.0633(14) 0.0537(13) 0.0623(15) 0.0047(11) 0.0163(12) -0.0087(11)

loop_
_atom_type_symbol
_atom_type_scat_dispersion_real
_atom_type_scat_dispersion_imag
_atom_type_scat_Cromer_Mann_a1
_atom_type_scat_Cromer_Mann_a2
_atom_type_scat_Cromer_Mann_a3
_atom_type_scat_Cromer_Mann_a4
_atom_type_scat_Cromer_Mann_b1
_atom_type_scat_Cromer_Mann_b2
_atom_type_scat_Cromer_Mann_b3
_atom_type_scat_Cromer_Mann_b4
_atom_type_scat_Cromer_Mann_c
_atom_type_scat_source
_atom_type_scat_dispersion_source
C 0.01788 0.00908 2.31000 1.02000 1.58860 0.86500 20.84390 10.20750 0.56870 51.65120 0.21560 'International Tables Volume C Table 6.1.1.4 (pp. 500-502)' 'Brennan, Cowan, Rev. Sci. Instrum., 1992, 63, 850'
H 0.00000 0.00000 0.49300 0.32291 0.14019 0.04081 10.51090 26.12570 3.14236 57.79970 0.00304 'International Tables Volume C Table 6.1.1.4 (pp. 500-502)' 'Brennan, Cowan, Rev. Sci. Instrum., 1992, 63, 850'
N 0.03110 0.01806 12.21260 3.13220 2.01250 1.16630 0.00570 9.89330 28.99750 0.58260 -11.52900 'International Tables Volume C Table 6.1.1.4 (pp. 500-502)' 'Brennan, Cowan, Rev. Sci. Instrum., 1992, 63, 850'
O 0.04960 0.03234 3.04850 2.28680 1.54630 0.86700 13.27710 5.70110 0.32390 32.90890 0.25080 'International Tables Volume C Table 6.1.1.4 (pp. 500-502)' 'Brennan, Cowan, Rev. Sci. Instrum., 1992, 63, 850'

loop_
_geom_angle_atom_site_label_1
_geom_angle_atom_site_label_2
_geom_angle_atom_site_label_3
_geom_angle
_geom_angle_site_symmetry_1
_geom_angle_site_symmetry_3
_geom_angle_publ_flag
C00H N003 C00B 124.69(14) . . ?
H003 N003 C00B 114.9(13) . . ?
H003 N003 C00H 116.8(13) . . ?
C00R N004 C00E 128.51(14) . . ?
H004 N004 C00E 115.4(14) . . ?
H004 N004 C00R 115.8(14) . . ?
C00E N005 H005 121.45(10) . . ?
C013 N005 H005 121.45(9) . . ?
C013 N005 C00E 117.10(15) . . ?
C010 N006 C00B 119.64(15) . . ?
H006 N006 C00B 116.7(14) . . ?
H006 N006 C010 117.0(14) . . ?
C00P N008 N00A 114.27(16) . . ?
C014 N009 C00X 121.56(18) . . ?
C015 N009 C00X 120.04(19) . . ?
C015 N009 C014 118.09(19) . . ?
C00J N00A N008 112.81(16) . . ?
N003 C00B O001 122.76(15) . . ?
N006 C00B O001 121.19(15) . . ?
N006 C00B N003 116.01(15) . . ?
C00D C00C H00C 118.69(9) . . ?
C00F C00C H00C 118.69(9) . . ?
C00F C00C C00D 122.63(14) . . ?
C00G C00D C00C 117.85(14) . . ?
C00H C00D C00C 121.33(13) . . ?
C00H C00D C00G 120.55(14) . . ?
N004 C00E O002 124.36(15) . . ?
N005 C00E O002 120.86(15) . . ?
N005 C00E N004 114.78(15) . . ?
C00I C00F C00C 118.05(14) . . ?
C00R C00F C00C 120.09(14) . . ?
C00R C00F C00I 121.75(14) . . ?
H00G C00G C00D 119.75(9) . . ?
C00M C00G C00D 120.49(15) . . ?
C00M C00G H00G 119.75(9) . . ?
C00D C00H N003 111.50(13) . . ?
C00S C00H N003 105.04(13) . . ?
C00S C00H C00D 107.38(13) . . ?
C00T C00H N003 110.33(13) . . ?
C00T C00H C00D 112.80(13) . . ?
C00T C00H C00S 109.44(13) . . ?
H00I C00I C00F 119.98(9) . . ?
C00M C00I C00F 120.03(14) . . ?
C00M C00I H00I 119.98(9) . . ?
C00V C00J N00A 123.79(18) . . ?
C00Z C00J N00A 115.09(17) . . ?
C00Z C00J C00V 120.02(18) . . ?
C00W C00K C00O 118.83(17) . . ?
C010 C00K C00O 119.60(16) . . ?
C010 C00K C00W 121.23(17) . . ?
C00Q C00L H00L 119.37(11) . . ?
C00V C00L H00L 119.37(11) . . ?
C00V C00L C00Q 121.27(18) . . ?
C00I C00M C00G 120.95(15) . . ?
H00M C00M C00G 119.53(9) . . ?
H00M C00M C00I 119.53(9) . . ?
H00b C00N H00a 109.5 . . ?
H00d C00N H00a 109.5 . . ?
H00d C00N H00b 109.5 . . ?
C00R C00N H00a 109.5 . . ?
C00R C00N H00b 109.5 . . ?
C00R C00N H00d 109.5 . . ?
H00O C00O C00K 119.43(11) . . ?
C00U C00O C00K 121.13(17) . . ?
C00U C00O H00O 119.43(11) . . ?
C00U C00P N008 125.37(18) . . ?
C012 C00P N008 114.18(17) . . ?
C012 C00P C00U 119.71(18) . . ?
C011 C00Q C00L 118.54(18) . . ?
C013 C00Q C00L 119.05(17) . . ?
C013 C00Q C011 121.66(18) . . ?
C00F C00R N004 111.85(13) . . ?
C00N C00R N004 104.65(13) . . ?
C00N C00R C00F 111.72(13) . . ?
C00Y C00R N004 111.08(13) . . ?
C00Y C00R C00F 108.82(13) . . ?
C00Y C00R C00N 108.64(14) . . ?
H00e C00S C00H 109.5 . . ?
H00f C00S C00H 109.5 . . ?
H00f C00S H00e 109.5 . . ?
H00h C00S C00H 109.5 . . ?
H00h C00S H00e 109.5 . . ?
H00h C00S H00f 109.5 . . ?
H00j C00T C00H 109.5 . . ?
H00k C00T C00H 109.5 . . ?
H00k C00T H00j 109.5 . . ?
H00n C00T C00H 109.5 . . ?
H00n C00T H00j 109.5 . . ?
H00n C00T H00k 109.5 . . ?
C00P C00U C00O 119.30(18) . . ?
H00U C00U C00O 120.35(11) . . ?
H00U C00U C00P 120.35(12) . . ?
C00L C00V C00J 119.01(18) . . ?
H00V C00V C00J 120.50(11) . . ?
H00V C00V C00L 120.50(11) . . ?
H00W C00W C00K 119.80(12) . . ?
C012 C00W C00K 120.39(18) . . ?
C012 C00W H00W 119.80(11) . . ?
N009 C00X O007 125.8(2) . . ?
H00X C00X O007 117.09(12) . . ?
H00X C00X N009 117.09(12) . . ?
H00p C00Y C00R 109.5 . . ?
H00q C00Y C00R 109.5 . . ?
H00q C00Y H00p 109.5 . . ?
H00r C00Y C00R 109.5 . . ?
H00r C00Y H00p 109.5 . . ?
H00r C00Y H00q 109.5 . . ?
H00Z C00Z C00J 120.09(12) . . ?
C011 C00Z C00J 119.82(18) . . ?
C011 C00Z H00Z 120.09(11) . . ?
C00K C010 N006 111.00(14) . . ?
H01a C010 N006 109.44(9) . . ?
H01a C010 C00K 109.44(9) . . ?
H01b C010 N006 109.44(10) . . ?
H01b C010 C00K 109.44(10) . . ?
H01b C010 H01a 108.0 . . ?
C00Z C011 C00Q 120.62(19) . . ?
H011 C011 C00Q 119.69(12) . . ?
H011 C011 C00Z 119.69(11) . . ?
C00W C012 C00P 120.12(17) . . ?
H012 C012 C00P 119.94(11) . . ?
H012 C012 C00W 119.94(11) . . ?
C00Q C013 N005 109.44(14) . . ?
H01c C013 N005 109.79(9) . . ?
H01c C013 C00Q 109.79(10) . . ?
H01d C013 N005 109.79(9) . . ?
H01d C013 C00Q 109.79(10) . . ?
H01d C013 H01c 108.2 . . ?
H01e C014 N009 109.5 . . ?
H01f C014 N009 109.5 . . ?
H01f C014 H01e 109.5 . . ?
H01g C014 N009 109.5 . . ?
H01g C014 H01e 109.5 . . ?
H01g C014 H01f 109.5 . . ?
H01h C015 N009 109.5 . . ?
H01i C015 N009 109.5 . . ?
H01i C015 H01h 109.5 . . ?
H01j C015 N009 109.5 . . ?
H01j C015 H01h 109.5 . . ?
H01j C015 H01i 109.5 . . ?

loop_
_geom_bond_atom_site_label_1
_geom_bond_atom_site_label_2
_geom_bond_distance
_geom_bond_site_symmetry_2
_geom_bond_publ_flag
O001 C00B 1.242(2) . ?
O002 C00E 1.238(2) . ?
N003 C00B 1.351(2) . ?
N003 C00H 1.4767(19) . ?
N003 H003 0.89(2) . ?
N004 C00E 1.345(2) . ?
N004 C00R 1.473(2) . ?
N004 H004 0.87(2) . ?
N005 H005 0.8800 . ?
N005 C00E 1.381(2) . ?
N005 C013 1.474(2) . ?
N006 C00B 1.365(2) . ?
N006 C010 1.469(2) . ?
N006 H006 0.88(2) . ?
O007 C00X 1.226(3) . ?
N008 N00A 1.253(2) . ?
N008 C00P 1.426(3) . ?
N009 C00X 1.329(2) . ?
N009 C014 1.451(3) . ?
N009 C015 1.438(3) . ?
N00A C00J 1.435(3) . ?
C00C H00C 0.9500 . ?
C00C C00D 1.395(2) . ?
C00C C00F 1.401(2) . ?
C00D C00G 1.394(2) . ?
C00D C00H 1.544(2) . ?
C00F C00I 1.391(2) . ?
C00F C00R 1.545(2) . ?
C00G H00G 0.9500 . ?
C00G C00M 1.384(2) . ?
C00H C00S 1.533(2) . ?
C00H C00T 1.535(2) . ?
C00I H00I 0.9500 . ?
C00I C00M 1.394(2) . ?
C00J C00V 1.401(3) . ?
C00J C00Z 1.386(3) . ?
C00K C00O 1.403(3) . ?
C00K C00W 1.378(3) . ?
C00K C010 1.511(3) . ?
C00L H00L 0.9500 . ?
C00L C00Q 1.396(3) . ?
C00L C00V 1.383(3) . ?
C00M H00M 0.9500 . ?
C00N H00a 0.9800 . ?
C00N H00b 0.9800 . ?
C00N H00d 0.9800 . ?
C00N C00R 1.534(2) . ?
C00O H00O 0.9500 . ?
C00O C00U 1.378(3) . ?
C00P C00U 1.397(3) . ?
C00P C012 1.390(3) . ?
C00Q C011 1.391(3) . ?
C00Q C013 1.512(3) . ?
C00R C00Y 1.532(2) . ?
C00S H00e 0.9800 . ?
C00S H00f 0.9800 . ?
C00S H00h 0.9800 . ?
C00T H00j 0.9800 . ?
C00T H00k 0.9800 . ?
C00T H00n 0.9800 . ?
C00U H00U 0.9500 . ?
C00V H00V 0.9500 . ?
C00W H00W 0.9500 . ?
C00W C012 1.394(3) . ?
C00X H00X 0.9500 . ?
C00Y H00p 0.9800 . ?
C00Y H00q 0.9800 . ?
C00Y H00r 0.9800 . ?
C00Z H00Z 0.9500 . ?
C00Z C011 1.389(3) . ?
C010 H01a 0.9900 . ?
C010 H01b 0.9900 . ?
C011 H011 0.9500 . ?
C012 H012 0.9500 . ?
C013 H01c 0.9900 . ?
C013 H01d 0.9900 . ?
C014 H01e 0.9800 . ?
C014 H01f 0.9800 . ?
C014 H01g 0.9800 . ?
C015 H01h 0.9800 . ?
C015 H01i 0.9800 . ?
C015 H01j 0.9800 . ?

loop_
_geom_torsion_atom_site_label_1
_geom_torsion_atom_site_label_2
_geom_torsion_atom_site_label_3
_geom_torsion_atom_site_label_4
_geom_torsion
_geom_torsion_site_symmetry_1
_geom_torsion_site_symmetry_2
_geom_torsion_site_symmetry_3
_geom_torsion_site_symmetry_4
_geom_torsion_publ_flag
O001 C00B N003 C00H -18.2(2) . . . . ?
O001 C00B N006 C010 18.24(19) . . . . ?
O002 C00E N004 C00R 3.7(2) . . . . ?
O002 C00E N005 C013 35.92(18) . . . . ?
N003 C00B N006 C010 -163.88(14) . . . . ?
N003 C00H C00D C00C 163.87(13) . . . . ?
N003 C00H C00D C00G -22.23(16) . . . . ?
N004 C00E N005 C013 -145.07(14) . . . . ?
N004 C00R C00F C00C -167.45(13) . . . . ?
N004 C00R C00F C00I 16.63(16) . . . . ?
N005 C013 C00Q C00L 57.49(17) . . . . ?
N005 C013 C00Q C011 -112.47(16) . . . . ?
N006 C010 C00K C00O 68.72(16) . . . . ?
N006 C010 C00K C00W -104.49(15) . . . . ?
O007 C00X N009 C014 175.5(2) . . . . ?
O007 C00X N009 C015 2.1(3) . . . . ?
N008 N00A C00J C00V -7.45(17) . . . . ?
N008 N00A C00J C00Z 160.50(15) . . . . ?
N008 C00P C00U C00O 164.65(17) . . . . ?
N008 C00P C012 C00W -164.98(14) . . . . ?
N00A C00J C00V C00L 160.71(16) . . . . ?
N00A C00J C00Z C011 -160.98(16) . . . . ?
C00C C00D C00G C00M -0.47(17) . . . . ?
C00C C00D C00H C00S -81.57(16) . . . . ?
C00C C00D C00H C00T 39.08(16) . . . . ?
C00C C00F C00I C00M -1.00(17) . . . . ?
C00C C00F C00R C00N -50.51(16) . . . . ?
C00C C00F C00R C00Y 69.45(16) . . . . ?
C00D C00G C00M C00I 0.05(19) . . . . ?
C00F C00I C00M C00G 0.71(18) . . . . ?
C00J C00V C00L C00Q -0.63(19) . . . . ?
C00J C00Z C011 C00Q -0.9(2) . . . . ?
C00K C00O C00U C00P -1.27(19) . . . . ?
C00K C00W C012 C00P -0.24(19) . . . . ?
C00L C00Q C011 C00Z -6.25(19) . . . . ?
C00O C00U C00P C012 -4.9(2) . . . . ?
